data_1527792
loop_
_publ_author_name
'Menge, G.'
'von Schnering, H.G.'

_publ_section_title
;
 Gadoliniumpentaphosphid Gd P5
;
_journal_name_full 'Zeitschrift fuer Anorganische und Allgemeine Chemie'
_journal_page_first 226
_journal_page_last 230
_journal_volume 422
_journal_year 1976
_chemical_formula_sum 'Gd P5'
_space_group_IT_number 11
_symmetry_space_group_name_Hall '-P 2yb'
_symmetry_space_group_name_H-M 'P 1 21/m 1'
_cell_angle_alpha 90
_cell_angle_beta 102.58
_cell_angle_gamma 90
_cell_formula_units_Z 2
_cell_length_a 4.928
_cell_length_b 9.446
_cell_length_c 5.37
_cell_volume 243.972
_citation_journal_id_ASTM ZAACAB
_cod_data_source_file Menge_ZAACAB_1976_614.cif
_cod_data_source_block Gd1P5
_cod_original_cell_volume 243.9718
_cod_original_formula_sum 'Gd1 P5'
_cod_database_code 1527792

loop_
_symmetry_equiv_pos_as_xyz
x,y,z
-x,y+1/2,-z
-x,-y,-z
x,-y-1/2,z

loop_
_atom_site_label
_atom_site_type_symbol
_atom_site_fract_x
_atom_site_fract_y
_atom_site_fract_z
_atom_site_occupancy
_atom_site_U_iso_or_equiv
P3 P 0.2805 0.25 0.8989 1 0.0
P1 P 0.3824 0.5912 0.0435 1 0.0
P2 P 0.2868 0.5308 0.4029 1 0.0
Gd1 Gd 0.0096 0.25 0.351 1 0.0
